data_8107060
loop_
_publ_author_name
'Xu, Chunying'
'Tang, Siye'
'Lou, Xinhua'

_publ_section_title
;
 Crystal structure of poly-[bis(\m4-adipato-\k4
 O:O&#x2032;:O&#x2032;&#x2032;:O&#x2032;&#x2032;&#x2032;)(\m2-1,4-bis((2-ethyl-1H-benzo[d]imidazol-1-yl)methyl)benzene-\k2
 N:N&#x2032;)dizinc(II)], C38H42N4O8Zn2
;
_journal_issue 3
_journal_name_full 'Zeitschrift f\"ur Kristallographie - New Crystal Structures'
_journal_page_first 955
_journal_page_last 956
_journal_paper_doi 10.1515/ncrs-2016-0019
_journal_volume 231
_journal_year 2016
_chemical_formula_moiety 'C38 H42 N4 O8 Zn2'
_chemical_formula_sum 'C38 H42 N4 O8 Zn2'
_chemical_formula_weight 813.50
_space_group_IT_number 14
_space_group_name_Hall '-P 2yn'
_space_group_name_H-M_alt 'P 1 21/n 1'
_symmetry_cell_setting monoclinic
_symmetry_space_group_name_Hall '-P 2yn'
_symmetry_space_group_name_H-M 'P 1 21/n 1'
_atom_sites_solution_hydrogens geom
_atom_sites_solution_primary direct
_atom_sites_solution_secondary difmap
_cell_angle_alpha 90.00
_cell_angle_beta 112.85(3)
_cell_angle_gamma 90.00
_cell_formula_units_Z 2
_cell_length_a 13.240(3)
_cell_length_b 9.0565(18)
_cell_length_c 15.553(3)
_cell_measurement_reflns_used 4983
_cell_measurement_temperature 293(2)
_cell_measurement_theta_max 29.1292
_cell_measurement_theta_min 1.6691
_cell_volume 1718.6(7)
_computing_cell_refinement 'CrystalClear (Rigaku/MSC Inc., 2006)'
_computing_data_collection 'CrystalClear (Rigaku/MSC Inc., 2006)'
_computing_data_reduction 'CrystalClear (Rigaku/MSC Inc., 2006)'
_computing_molecular_graphics SHELXTL
_computing_publication_material SHELXTL
_computing_structure_refinement 'SHELXL-97 (Sheldrick, 1997)'
_computing_structure_solution 'SHELXS-97 (Sheldrick, 1990)'
_diffrn_ambient_temperature 293(2)
_diffrn_detector_area_resol_mean 28.5714
_diffrn_measured_fraction_theta_full 0.995
_diffrn_measured_fraction_theta_max 0.995
_diffrn_measurement_device_type 'Rigaku Saturn'
_diffrn_measurement_method \w
_diffrn_radiation_monochromator graphite
_diffrn_radiation_source 'fine-focus sealed tube'
_diffrn_radiation_type MoK\a
_diffrn_radiation_wavelength 0.71073
_diffrn_reflns_av_R_equivalents 0.0531
_diffrn_reflns_av_sigmaI/netI 0.0477
_diffrn_reflns_limit_h_max 15
_diffrn_reflns_limit_h_min -15
_diffrn_reflns_limit_k_max 10
_diffrn_reflns_limit_k_min -10
_diffrn_reflns_limit_l_max 17
_diffrn_reflns_limit_l_min -18
_diffrn_reflns_number 12506
_diffrn_reflns_theta_full 25.00
_diffrn_reflns_theta_max 25.00
_diffrn_reflns_theta_min 2.58
_exptl_absorpt_coefficient_mu 1.457
_exptl_absorpt_correction_T_max 0.6689
_exptl_absorpt_correction_T_min 0.5070
_exptl_absorpt_correction_type multi-scan
_exptl_absorpt_process_details 'Jacobson, R. (1998) Private communication'
_exptl_crystal_colour Colourless
_exptl_crystal_density_diffrn 1.572
_exptl_crystal_density_method 'not measured'
_exptl_crystal_description block
_exptl_crystal_F_000 844
_exptl_crystal_size_max 0.33
_exptl_crystal_size_mid 0.30
_exptl_crystal_size_min 0.22
_refine_diff_density_max 0.348
_refine_diff_density_min -0.302
_refine_diff_density_rms 0.071
_refine_ls_extinction_method none
_refine_ls_goodness_of_fit_ref 1.035
_refine_ls_hydrogen_treatment constr
_refine_ls_matrix_type full
_refine_ls_number_parameters 236
_refine_ls_number_reflns 3019
_refine_ls_number_restraints 0
_refine_ls_restrained_S_all 1.035
_refine_ls_R_factor_all 0.0630
_refine_ls_R_factor_gt 0.0549
_refine_ls_shift/su_max 0.010
_refine_ls_shift/su_mean 0.001
_refine_ls_structure_factor_coef Fsqd
_refine_ls_weighting_details 'calc w=1/[\s^2^(Fo^2^)+(0.0183P)^2^+4.7809P] where P=(Fo^2^+2Fc^2^)/3'
_refine_ls_weighting_scheme calc
_refine_ls_wR_factor_gt 0.0911
_refine_ls_wR_factor_ref 0.0948
_reflns_number_gt 2750
_reflns_number_total 3019
_reflns_threshold_expression >2sigma(I)
_cod_data_source_file suppl_ncrs-2016-0019_suppl.cif
_cod_data_source_block 1
_cod_original_cell_volume 1718.7(6)
_cod_original_sg_symbol_H-M 'P 21/n'
_cod_database_code 8107060

loop_
_symmetry_equiv_pos_as_xyz
'x, y, z'
'-x+1/2, y+1/2, -z+1/2'
'-x, -y, -z'
'x-1/2, -y-1/2, z-1/2'

loop_
_atom_site_label
_atom_site_type_symbol
_atom_site_fract_x
_atom_site_fract_y
_atom_site_fract_z
_atom_site_U_iso_or_equiv
_atom_site_adp_type
_atom_site_occupancy
_atom_site_symmetry_multiplicity
_atom_site_calc_flag
_atom_site_refinement_flags
_atom_site_disorder_assembly
_atom_site_disorder_group
C18 C 1.2431(3) -0.2727(4) 0.1717(3) 0.0349(10) Uani 1 1 d . . .
H18A H 1.2210 -0.3107 0.2201 0.042 Uiso 1 1 calc R . .
H18B H 1.3085 -0.2137 0.2020 0.042 Uiso 1 1 calc R . .
C19 C 1.2724(3) -0.4025(4) 0.1241(3) 0.0357(11) Uani 1 1 d . . .
H19A H 1.3424 -0.4422 0.1655 0.043 Uiso 1 1 calc R . .
H19B H 1.2806 -0.3675 0.0682 0.043 Uiso 1 1 calc R . .
C15 C 0.7827(3) -0.3428(5) -0.0514(3) 0.0342(10) Uani 1 1 d . . .
H15A H 0.7106 -0.3082 -0.0921 0.041 Uiso 1 1 calc R . .
H15B H 0.7776 -0.3760 0.0061 0.041 Uiso 1 1 calc R . .
C16 C 0.8127(3) -0.4739(4) -0.0974(3) 0.0316(10) Uani 1 1 d . . .
H16A H 0.8824 -0.5132 -0.0550 0.038 Uiso 1 1 calc R . .
H16B H 0.8219 -0.4402 -0.1531 0.038 Uiso 1 1 calc R . .
O2 O 0.9142(3) -0.1961(3) -0.0802(2) 0.0444(8) Uani 1 1 d . . .
O4 O 1.1426(3) -0.1597(3) 0.0254(2) 0.0407(8) Uani 1 1 d . . .
C17 C 1.1527(3) -0.1723(4) 0.1086(3) 0.0282(9) Uani 1 1 d . . .
C14 C 0.8619(3) -0.2138(4) -0.0292(3) 0.0293(10) Uani 1 1 d . . .
O1 O 0.8692(2) -0.1359(3) 0.0399(2) 0.0396(8) Uani 1 1 d . . .
O3 O 1.0971(2) -0.1034(3) 0.1453(2) 0.0400(8) Uani 1 1 d . . .
Zn1 Zn 0.97299(4) 0.04405(5) 0.08154(3) 0.02671(15) Uani 1 1 d . . .
N2 N 0.8844(3) 0.2564(3) 0.2849(2) 0.0250(7) Uani 1 1 d . . .
N1 N 0.9377(3) 0.1210(3) 0.1907(2) 0.0238(7) Uani 1 1 d . . .
C4 C 0.9304(3) 0.0293(4) 0.2597(3) 0.0229(8) Uani 1 1 d . . .
C11 C 0.9269(3) 0.4364(4) 0.4167(3) 0.0238(9) Uani 1 1 d . . .
C5 C 0.9517(3) -0.1196(4) 0.2766(3) 0.0313(10) Uani 1 1 d . . .
H5 H 0.9759 -0.1767 0.2387 0.038 Uiso 1 1 calc R . .
C8 C 0.8800(3) 0.0533(5) 0.3945(3) 0.0341(10) Uani 1 1 d . . .
H8 H 0.8580 0.1104 0.4338 0.041 Uiso 1 1 calc R . .
C3 C 0.9099(3) 0.2555(4) 0.2074(3) 0.0257(9) Uani 1 1 d . . .
C9 C 0.8957(3) 0.1129(4) 0.3187(3) 0.0243(9) Uani 1 1 d . . .
C10 C 0.8439(3) 0.3774(5) 0.3245(3) 0.0302(10) Uani 1 1 d . . .
H10A H 0.7795 0.3440 0.3341 0.036 Uiso 1 1 calc R . .
H10B H 0.8216 0.4577 0.2797 0.036 Uiso 1 1 calc R . .
C13 C 0.8885(3) 0.5088(4) 0.4770(3) 0.0272(9) Uani 1 1 d . . .
H13 H 0.8135 0.5147 0.4622 0.033 Uiso 1 1 calc R . .
C12 C 1.0394(3) 0.4278(4) 0.4412(3) 0.0266(9) Uani 1 1 d . . .
H12 H 1.0666 0.3788 0.4022 0.032 Uiso 1 1 calc R . .
C7 C 0.8989(4) -0.0961(5) 0.4080(3) 0.0378(11) Uani 1 1 d . . .
H7 H 0.8865 -0.1422 0.4565 0.045 Uiso 1 1 calc R . .
C6 C 0.9360(4) -0.1801(5) 0.3512(3) 0.0377(11) Uani 1 1 d . . .
H6 H 0.9504 -0.2799 0.3642 0.045 Uiso 1 1 calc R . .
C2 C 0.9040(4) 0.3874(4) 0.1492(3) 0.0347(10) Uani 1 1 d . . .
H2A H 0.8298 0.4255 0.1264 0.042 Uiso 1 1 calc R . .
H2B H 0.9188 0.3569 0.0955 0.042 Uiso 1 1 calc R . .
C1 C 0.9818(4) 0.5114(5) 0.1978(3) 0.0507(13) Uani 1 1 d . . .
H1A H 0.9636 0.5495 0.2476 0.076 Uiso 1 1 calc R . .
H1B H 0.9757 0.5888 0.1539 0.076 Uiso 1 1 calc R . .
H1C H 1.0556 0.4746 0.2229 0.076 Uiso 1 1 calc R . .

loop_
_atom_site_aniso_label
_atom_site_aniso_U_11
_atom_site_aniso_U_22
_atom_site_aniso_U_33
_atom_site_aniso_U_23
_atom_site_aniso_U_13
_atom_site_aniso_U_12
C18 0.037(2) 0.028(2) 0.031(2) -0.0034(19) 0.004(2) -0.001(2)
C19 0.024(2) 0.031(2) 0.045(3) 0.000(2) 0.005(2) 0.0048(19)
C15 0.032(2) 0.033(2) 0.041(3) -0.004(2) 0.018(2) -0.003(2)
C16 0.035(2) 0.028(2) 0.032(2) -0.0005(19) 0.0133(19) -0.001(2)
O2 0.053(2) 0.0374(18) 0.055(2) -0.0090(16) 0.0343(18) -0.0169(16)
O4 0.054(2) 0.0385(18) 0.0264(17) 0.0036(14) 0.0125(15) 0.0155(15)
C17 0.027(2) 0.022(2) 0.032(2) -0.0015(18) 0.0073(19) -0.0029(18)
C14 0.033(2) 0.024(2) 0.030(2) 0.0035(19) 0.012(2) 0.0011(18)
O1 0.0461(19) 0.0352(17) 0.0410(19) -0.0129(15) 0.0208(16) -0.0113(15)
O3 0.0429(18) 0.0426(18) 0.0379(18) 0.0052(15) 0.0195(15) 0.0151(15)
Zn1 0.0344(3) 0.0249(3) 0.0250(3) -0.0029(2) 0.0161(2) -0.0002(2)
N2 0.0291(18) 0.0265(18) 0.0200(18) -0.0031(14) 0.0101(15) 0.0004(15)
N1 0.0302(18) 0.0222(17) 0.0215(17) -0.0023(14) 0.0128(15) 0.0011(15)
C4 0.0188(19) 0.027(2) 0.022(2) 0.0029(17) 0.0065(16) 0.0003(17)
C11 0.027(2) 0.022(2) 0.021(2) -0.0020(16) 0.0077(17) 0.0012(17)
C5 0.041(3) 0.026(2) 0.033(2) -0.0014(19) 0.021(2) 0.002(2)
C8 0.038(2) 0.038(3) 0.032(2) -0.001(2) 0.021(2) 0.003(2)
C3 0.029(2) 0.027(2) 0.019(2) -0.0045(17) 0.0069(17) -0.0004(18)
C9 0.021(2) 0.031(2) 0.021(2) -0.0036(17) 0.0076(17) -0.0014(17)
C10 0.033(2) 0.031(2) 0.026(2) -0.0038(19) 0.0110(19) 0.0077(19)
C13 0.023(2) 0.033(2) 0.028(2) -0.0026(18) 0.0129(18) 0.0024(17)
C12 0.035(2) 0.026(2) 0.025(2) -0.0033(17) 0.0181(19) 0.0044(18)
C7 0.041(3) 0.046(3) 0.031(2) 0.010(2) 0.019(2) -0.003(2)
C6 0.044(3) 0.028(2) 0.043(3) 0.007(2) 0.019(2) 0.001(2)
C2 0.055(3) 0.023(2) 0.030(2) -0.0022(19) 0.021(2) 0.005(2)
C1 0.073(4) 0.037(3) 0.048(3) 0.002(2) 0.030(3) -0.005(3)

loop_
_atom_type_symbol
_atom_type_description
_atom_type_scat_dispersion_real
_atom_type_scat_dispersion_imag
_atom_type_scat_source
C C 0.0033 0.0016 'International Tables Vol C Tables 4.2.6.8 and 6.1.1.4'
H H 0.0000 0.0000 'International Tables Vol C Tables 4.2.6.8 and 6.1.1.4'
N N 0.0061 0.0033 'International Tables Vol C Tables 4.2.6.8 and 6.1.1.4'
O O 0.0106 0.0060 'International Tables Vol C Tables 4.2.6.8 and 6.1.1.4'
Zn Zn 0.2839 1.4301 'International Tables Vol C Tables 4.2.6.8 and 6.1.1.4'

loop_
_geom_angle_atom_site_label_1
_geom_angle_atom_site_label_2
_geom_angle_atom_site_label_3
_geom_angle
_geom_angle_site_symmetry_1
_geom_angle_site_symmetry_3
C17 C18 C19 115.8(3) . .
C18 C19 C16 113.6(3) . 3_745
C14 C15 C16 115.2(3) . .
C15 C16 C19 113.7(3) . 3_745
C14 O2 Zn1 133.0(3) . 3_755
C17 O4 Zn1 128.9(3) . 3_755
O4 C17 O3 125.3(4) . .
O4 C17 C18 117.5(4) . .
O3 C17 C18 117.2(4) . .
O2 C14 O1 126.4(4) . .
O2 C14 C15 117.3(4) . .
O1 C14 C15 116.3(4) . .
C14 O1 Zn1 122.1(3) . .
C17 O3 Zn1 127.1(3) . .
O2 Zn1 O3 89.55(13) 3_755 .
O2 Zn1 N1 100.50(12) 3_755 .
O3 Zn1 N1 102.61(12) . .
O2 Zn1 O4 88.04(14) 3_755 3_755
O3 Zn1 O4 158.18(12) . 3_755
N1 Zn1 O4 99.16(12) . 3_755
O2 Zn1 O1 158.50(12) 3_755 .
O3 Zn1 O1 87.06(13) . .
N1 Zn1 O1 100.97(12) . .
O4 Zn1 O1 87.28(13) 3_755 .
O2 Zn1 Zn1 75.80(9) 3_755 3_755
O3 Zn1 Zn1 79.99(9) . 3_755
N1 Zn1 Zn1 175.55(9) . 3_755
O4 Zn1 Zn1 78.39(9) 3_755 3_755
O1 Zn1 Zn1 82.70(8) . 3_755
C3 N2 C9 107.5(3) . .
C3 N2 C10 129.2(3) . .
C9 N2 C10 123.1(3) . .
C3 N1 C4 106.9(3) . .
C3 N1 Zn1 130.1(3) . .
C4 N1 Zn1 122.9(2) . .
C5 C4 N1 131.3(4) . .
C5 C4 C9 119.9(4) . .
N1 C4 C9 108.8(3) . .
C12 C11 C13 118.3(3) . .
C12 C11 C10 122.9(3) . .
C13 C11 C10 118.7(3) . .
C6 C5 C4 117.6(4) . .
C7 C8 C9 115.8(4) . .
N1 C3 N2 111.0(3) . .
N1 C3 C2 125.0(3) . .
N2 C3 C2 124.0(3) . .
C8 C9 N2 131.2(4) . .
C8 C9 C4 123.0(4) . .
N2 C9 C4 105.8(3) . .
N2 C10 C11 114.4(3) . .
C12 C13 C11 120.9(4) 3_766 .
C13 C12 C11 120.9(3) 3_766 .
C8 C7 C6 121.9(4) . .
C5 C6 C7 121.8(4) . .
C3 C2 C1 115.4(4) . .

loop_
_geom_bond_atom_site_label_1
_geom_bond_atom_site_label_2
_geom_bond_distance
_geom_bond_site_symmetry_2
C18 C17 1.520(5) .
C18 C19 1.518(6) .
C19 C16 1.527(5) 3_745
C15 C14 1.518(6) .
C15 C16 1.516(5) .
C16 C19 1.527(5) 3_745
O2 C14 1.250(5) .
O2 Zn1 2.038(3) 3_755
O4 C17 1.254(5) .
O4 Zn1 2.056(3) 3_755
C17 O3 1.258(5) .
C14 O1 1.257(5) .
O1 Zn1 2.067(3) .
O3 Zn1 2.050(3) .
Zn1 O2 2.038(3) 3_755
Zn1 N1 2.050(3) .
Zn1 O4 2.056(3) 3_755
Zn1 Zn1 2.9984(11) 3_755
N2 C3 1.373(5) .
N2 C9 1.389(5) .
N2 C10 1.458(5) .
N1 C3 1.327(5) .
N1 C4 1.389(5) .
C4 C5 1.382(5) .
C4 C9 1.399(5) .
C11 C12 1.389(5) .
C11 C13 1.392(5) .
C11 C10 1.524(5) .
C5 C6 1.371(6) .
C8 C7 1.377(6) .
C8 C9 1.384(5) .
C3 C2 1.482(5) .
C13 C12 1.384(5) 3_766
C12 C13 1.384(5) 3_766
C7 C6 1.392(6) .
C2 C1 1.513(6) .
